data_1558048
loop_
_publ_author_name
'G\'alico, Diogo A'
'Ovens, Jeffrey S.'
'Murugesu, Muralee'

_publ_section_title
;
 NIR-to-NIR emission on a water-soluble {Er<sub>6</sub>} and
 {Er<sub>3</sub>Yb<sub>3</sub>} nanosized molecular wheel.
;
_journal_issue 21
_journal_name_full Nanoscale
_journal_page_first 11435
_journal_page_last 11439
_journal_paper_doi 10.1039/d0nr02236e
_journal_volume 12
_journal_year 2020
_chemical_formula_moiety 'C36 H93 Er3 N12 O36 Yb3, 7 C H4 O'
_chemical_formula_sum 'C43 H121 Er3 N12 O43 Yb3'
_chemical_formula_weight 2515.41
_space_group_crystal_system trigonal
_space_group_IT_number 148
_space_group_name_Hall '-R 3'
_space_group_name_H-M_alt 'R -3 :H'
_atom_sites_solution_hydrogens geom
_atom_sites_solution_primary direct
_audit_update_record
;
2019-10-08 deposited with the CCDC.	2020-05-11 downloaded from the CCDC.
;
_cell_angle_alpha 90
_cell_angle_beta 90
_cell_angle_gamma 120
_cell_formula_units_Z 3
_cell_length_a 16.7567(5)
_cell_length_b 16.7567(5)
_cell_length_c 25.0576(8)
_cell_measurement_reflns_used 9522
_cell_measurement_temperature 200(2)
_cell_measurement_theta_max 33.10
_cell_measurement_theta_min 2.44
_cell_volume 6093.2(3)
_computing_cell_refinement 'Bruker SAINT'
_computing_data_collection 'Bruker APEX3'
_computing_data_reduction 'Bruker SAINT'
_computing_structure_refinement 'SHELXL-2018/3 (Sheldrick, 2018)'
_computing_structure_solution
; 
 SHELXT 2014/5 (Sheldrick, 2014)
;
_diffrn_ambient_temperature 200(2)
_diffrn_measured_fraction_theta_full 1.000
_diffrn_measured_fraction_theta_max 0.999
_diffrn_measurement_device_type 'Bruker SMART APEX-II CCD'
_diffrn_measurement_method '\w and \phi scans'
_diffrn_radiation_monochromator graphite
_diffrn_radiation_type MoK\a
_diffrn_radiation_wavelength 0.71073
_diffrn_reflns_av_R_equivalents 0.0576
_diffrn_reflns_av_unetI/netI 0.0189
_diffrn_reflns_Laue_measured_fraction_full 1.000
_diffrn_reflns_Laue_measured_fraction_max 0.999
_diffrn_reflns_limit_h_max 28
_diffrn_reflns_limit_h_min -28
_diffrn_reflns_limit_k_max 28
_diffrn_reflns_limit_k_min -28
_diffrn_reflns_limit_l_max 41
_diffrn_reflns_limit_l_min -41
_diffrn_reflns_number 144511
_diffrn_reflns_point_group_measured_fraction_full 1.000
_diffrn_reflns_point_group_measured_fraction_max 0.999
_diffrn_reflns_theta_full 25.242
_diffrn_reflns_theta_max 36.456
_diffrn_reflns_theta_min 1.622
_exptl_absorpt_coefficient_mu 6.578
_exptl_absorpt_correction_T_max 0.7471
_exptl_absorpt_correction_T_min 0.5967
_exptl_absorpt_correction_type multi-scan
_exptl_absorpt_process_details SADABS
_exptl_crystal_colour colourless
_exptl_crystal_density_diffrn 2.057
_exptl_crystal_description block
_exptl_crystal_F_000 3663
_exptl_crystal_preparation Luminescent
_exptl_crystal_recrystallization_method 'Re-crystallisation from solvent: Diethyl Ether'
_exptl_crystal_size_max 0.395
_exptl_crystal_size_mid 0.236
_exptl_crystal_size_min 0.16
_refine_diff_density_max 1.861
_refine_diff_density_min -1.022
_refine_diff_density_rms 0.149
_refine_ls_abs_structure_details none
_refine_ls_extinction_method none
_refine_ls_goodness_of_fit_ref 1.065
_refine_ls_hydrogen_treatment mixed
_refine_ls_matrix_type full
_refine_ls_number_parameters 254
_refine_ls_number_reflns 6617
_refine_ls_number_restraints 392
_refine_ls_restrained_S_all 1.053
_refine_ls_R_factor_all 0.0275
_refine_ls_R_factor_gt 0.0242
_refine_ls_shift/su_max 0.014
_refine_ls_shift/su_mean 0.000
_refine_ls_structure_factor_coef Fsqd
_refine_ls_weighting_details 'w=1/[\s^2^(Fo^2^)+(0.0390P)^2^+9.2565P] where P=(Fo^2^+2Fc^2^)/3'
_refine_ls_weighting_scheme calc
_refine_ls_wR_factor_gt 0.0626
_refine_ls_wR_factor_ref 0.0643
_reflns_Friedel_coverage 0.000
_reflns_number_gt 6236
_reflns_number_total 6617
_reflns_threshold_expression 'I > 2\s(I)'
_cod_data_source_file d0nr02236e2.cif
_cod_data_source_block S0131
_cod_depositor_comments 'Adding full bibliography for 1558048--1558049.cif.'
_cod_original_cell_volume 6093.2(4)
_cod_database_code 1558048
_shelx_space_group_comment
;
The symmetry employed for this shelxl refinement is uniquely defined
by the following loop, which should always be used as a source of
symmetry information in preference to the above space-group names.
They are only intended as comments.
;
_shelx_shelxl_version_number 2018/3

loop_
_space_group_symop_operation_xyz
'x, y, z'
'-y, x-y, z'
'-x+y, -x, z'
'x+2/3, y+1/3, z+1/3'
'-y+2/3, x-y+1/3, z+1/3'
'-x+y+2/3, -x+1/3, z+1/3'
'x+1/3, y+2/3, z+2/3'
'-y+1/3, x-y+2/3, z+2/3'
'-x+y+1/3, -x+2/3, z+2/3'
'-x, -y, -z'
'y, -x+y, -z'
'x-y, x, -z'
'-x+2/3, -y+1/3, -z+1/3'
'y+2/3, -x+y+1/3, -z+1/3'
'x-y+2/3, x+1/3, -z+1/3'
'-x+1/3, -y+2/3, -z+2/3'
'y+1/3, -x+y+2/3, -z+2/3'
'x-y+1/3, x+2/3, -z+2/3'

loop_
_atom_site_label
_atom_site_type_symbol
_atom_site_fract_x
_atom_site_fract_y
_atom_site_fract_z
_atom_site_U_iso_or_equiv
_atom_site_adp_type
_atom_site_occupancy
_atom_site_site_symmetry_order
_atom_site_calc_flag
_atom_site_refinement_flags_posn
_atom_site_refinement_flags_adp
_atom_site_refinement_flags_occupancy
_atom_site_disorder_assembly
_atom_site_disorder_group
C9 C 0.2430(15) 0.6601(19) 0.1133(10) 0.056(4) Uani 0.1667 1 d D . P A -1
H9A H 0.254290 0.719916 0.126564 0.084 Uiso 0.3333 1 calc R U P A -1
H9B H 0.212351 0.613316 0.141051 0.084 Uiso 0.3333 1 calc R U P A -1
H9C H 0.203482 0.642905 0.081597 0.084 Uiso 0.3333 1 calc R U P A -1
O1 O 0.3322(2) 0.2930(3) 0.07063(13) 0.0453(6) Uani 1 1 d . . . . .
O2 O 0.3942(2) 0.2840(3) -0.00146(13) 0.0499(8) Uani 1 1 d . . . . .
O3 O 0.4805(3) 0.3612(4) 0.0654(2) 0.0812(15) Uani 1 1 d . . . . .
O5 O 0.24632(18) 0.11067(17) -0.04979(8) 0.0291(4) Uani 1 1 d D . . . .
O6 O 0.09313(19) 0.18386(18) -0.04565(9) 0.0301(4) Uani 1 1 d D . . . .
O8 O 0.333333 0.666667 -0.0919(7) 0.176(6) Uani 1 3 d DS T P . .
H8 H 0.360541 0.721240 -0.103049 0.264 Uiso 0.3333 1 calc R U P . .
O9 O 0.333333 0.666667 0.0989(8) 0.095(4) Uani 0.5 3 d DS T P . .
H9BA H 0.329881 0.645796 0.067951 0.143 Uiso 0.1667 1 calc R U P A -1
N1 N 0.4053(3) 0.3143(3) 0.04517(16) 0.0420(7) Uani 1 1 d . . . . .
C8 C 0.333333 0.666667 -0.0322(7) 0.161(7) Uani 1 3 d DS TU P . .
H8A H 0.387539 0.722694 -0.019165 0.241 Uiso 1 1 calc R U . . .
H8B H 0.335155 0.612461 -0.019165 0.241 Uiso 1 1 calc R U . . .
H8C H 0.277306 0.664845 -0.019165 0.241 Uiso 1 1 calc R U . . .
Yb1 Yb 0.22288(2) 0.21401(2) -0.00440(2) 0.02242(3) Uani 0.5 1 d . . P B .
Er1 Er 0.22288(2) 0.21401(2) -0.00440(2) 0.02242(3) Uani 0.5 1 d . . P B .
O4 O 0.29070(2) 0.37237(2) -0.02736(2) 0.0440(12) Uani 0.639(7) 1 d D . P B 1
H4BA H 0.32659(2) 0.42997(2) -0.00998(2) 0.066 Uiso 0.639(7) 1 d D U P B 1
O7A O 0.1552(16) 0.6207(16) 0.0208(9) 0.075(2) Uani 0.245(10) 1 d D . P A 1
H7CA H 0.164484 0.583188 0.003450 0.112 Uiso 0.245(10) 1 calc R U P A 1
N2 N 0.2476(4) 0.2494(3) -0.10718(18) 0.0274(7) Uani 0.639(7) 1 d D . P B 1
C1 C 0.3261(5) 0.3428(5) -0.1142(3) 0.0442(14) Uani 0.639(7) 1 d D . P B 1
H1A H 0.328927 0.361391 -0.152001 0.053 Uiso 0.639(7) 1 calc R U P B 1
H1AB H 0.383781 0.342631 -0.105998 0.053 Uiso 0.639(7) 1 calc R U P B 1
C2 C 0.3194(5) 0.4126(4) -0.07874(11) 0.0453(15) Uani 0.639(7) 1 d D . P B 1
H2A H 0.380118 0.469743 -0.076364 0.054 Uiso 0.639(7) 1 calc R U P B 1
H2AB H 0.274322 0.428383 -0.093620 0.054 Uiso 0.639(7) 1 calc R U P B 1
C3 C 0.2671(4) 0.1812(4) -0.1328(2) 0.0330(9) Uani 0.639(7) 1 d D . P B 1
H3A H 0.310968 0.211064 -0.162582 0.040 Uiso 0.639(7) 1 calc R U P B 1
H3AB H 0.209319 0.130256 -0.147755 0.040 Uiso 0.639(7) 1 calc R U P B 1
C4 C 0.3072(4) 0.1429(4) -0.0934(2) 0.0311(9) Uani 0.639(7) 1 d D . P B 1
H4A H 0.312547 0.091957 -0.109625 0.037 Uiso 0.639(7) 1 calc R U P B 1
H4AB H 0.369155 0.191507 -0.081771 0.037 Uiso 0.639(7) 1 calc R U P B 1
C5 C 0.1621(4) 0.2396(4) -0.1282(2) 0.0314(10) Uani 0.639(7) 1 d D . P B 1
H5A H 0.157984 0.226617 -0.166968 0.038 Uiso 0.639(7) 1 calc R U P B 1
H5AB H 0.161673 0.298040 -0.123118 0.038 Uiso 0.639(7) 1 calc R U P B 1
C6 C 0.0794(5) 0.1617(5) -0.0999(2) 0.0319(12) Uani 0.639(7) 1 d D . P B 1
H6A H 0.021453 0.157579 -0.112455 0.038 Uiso 0.639(7) 1 calc R U P B 1
H6AB H 0.076395 0.102061 -0.106656 0.038 Uiso 0.639(7) 1 calc R U P B 1
C7A C 0.170(3) 0.613(3) 0.0776(12) 0.075(2) Uani 0.245(10) 1 d D . P A 1
H7AA H 0.210004 0.674309 0.092491 0.112 Uiso 0.245(10) 1 calc R U P A 1
H7AB H 0.199074 0.575067 0.082189 0.112 Uiso 0.245(10) 1 calc R U P A 1
H7AC H 0.110537 0.583718 0.096240 0.112 Uiso 0.245(10) 1 calc R U P A 1
O4A O 0.28488(2) 0.37971(2) -0.00984(2) 0.045(2) Uani 0.361(7) 1 d D U P B 2
H4BB H 0.31967(2) 0.43844(2) 0.00651(2) 0.067 Uiso 0.361(7) 1 d D U P B 2
O7 O 0.1927(9) 0.6724(9) 0.0393(6) 0.075(2) Uani 0.421(10) 1 d D . P A 2
H7 H 0.196166 0.719953 0.052807 0.112 Uiso 0.421(10) 1 calc R U P A 2
N2A N 0.2763(6) 0.2750(6) -0.0953(4) 0.0296(12) Uani 0.361(7) 1 d D . P B 2
C1A C 0.3397(9) 0.3751(8) -0.0971(5) 0.044(2) Uani 0.361(7) 1 d D . P B 2
H1AA H 0.345961 0.397528 -0.134226 0.053 Uiso 0.361(7) 1 calc R U P B 2
H1AC H 0.401330 0.389597 -0.084154 0.053 Uiso 0.361(7) 1 calc R U P B 2
C2A C 0.3018(8) 0.4221(7) -0.06204(11) 0.049(2) Uani 0.361(7) 1 d D . P B 2
H2AA H 0.346779 0.488857 -0.059400 0.059 Uiso 0.361(7) 1 calc R U P B 2
H2AC H 0.243831 0.414315 -0.077307 0.059 Uiso 0.361(7) 1 calc R U P B 2
C3A C 0.3223(8) 0.2272(7) -0.1166(4) 0.0384(19) Uani 0.361(7) 1 d D . P B 2
H3AA H 0.383993 0.252794 -0.100038 0.046 Uiso 0.361(7) 1 calc R U P B 2
H3AC H 0.330937 0.237716 -0.155564 0.046 Uiso 0.361(7) 1 calc R U P B 2
C4A C 0.2672(9) 0.1251(7) -0.1058(3) 0.036(2) Uani 0.361(7) 1 d D . P B 2
H4AA H 0.209445 0.097193 -0.126785 0.044 Uiso 0.361(7) 1 calc R U P B 2
H4AC H 0.303088 0.095395 -0.116589 0.044 Uiso 0.361(7) 1 calc R U P B 2
C5A C 0.1941(8) 0.2532(10) -0.1255(5) 0.043(2) Uani 0.361(7) 1 d D . P B 2
H5AA H 0.201152 0.235046 -0.162012 0.051 Uiso 0.361(7) 1 calc R U P B 2
H5AC H 0.189683 0.309799 -0.128577 0.051 Uiso 0.361(7) 1 calc R U P B 2
C6A C 0.1038(9) 0.1768(10) -0.1022(4) 0.0339(19) Uani 0.361(7) 1 d D . P B 2
H6AA H 0.051929 0.177145 -0.120839 0.041 Uiso 0.361(7) 1 calc R U P B 2
H6AC H 0.099589 0.116731 -0.109537 0.041 Uiso 0.361(7) 1 calc R U P B 2
C7 C 0.1483(15) 0.5969(16) 0.0764(9) 0.075(2) Uani 0.421(10) 1 d D . P A 2
H7A H 0.186105 0.610897 0.108624 0.112 Uiso 0.421(10) 1 calc R U P A 2
H7B H 0.141102 0.540641 0.059840 0.112 Uiso 0.421(10) 1 calc R U P A 2
H7C H 0.087556 0.587717 0.085886 0.112 Uiso 0.421(10) 1 calc R U P A 2

loop_
_atom_site_aniso_label
_atom_site_aniso_U_11
_atom_site_aniso_U_22
_atom_site_aniso_U_33
_atom_site_aniso_U_23
_atom_site_aniso_U_13
_atom_site_aniso_U_12
C9 0.087(4) 0.038(9) 0.031(9) 0.003(7) -0.010(4) 0.024(4)
O1 0.0338(8) 0.0544(16) 0.0434(10) -0.0059(11) -0.0053(8) 0.0188(9)
O2 0.0311(14) 0.0621(19) 0.0493(10) -0.0119(11) -0.0052(6) 0.0180(8)
O3 0.0401(10) 0.097(3) 0.085(3) -0.027(2) -0.0208(15) 0.0182(13)
O5 0.0406(11) 0.0256(8) 0.0239(7) 0.0047(6) 0.0099(7) 0.0187(9)
O6 0.0297(8) 0.0425(12) 0.0221(6) -0.0040(7) 0.0000(6) 0.0210(8)
O8 0.164(9) 0.164(9) 0.200(6) 0.000 0.000 0.082(5)
O9 0.101(5) 0.101(5) 0.083(11) 0.000 0.000 0.051(3)
N1 0.0324(8) 0.0432(16) 0.0464(10) -0.0045(10) -0.0047(6) 0.0160(8)
C8 0.141(10) 0.141(10) 0.200(6) 0.000 0.000 0.071(5)
Yb1 0.02201(5) 0.02227(5) 0.02340(5) 0.00170(4) 0.00199(4) 0.01138(4)
Er1 0.02201(5) 0.02227(5) 0.02340(5) 0.00170(4) 0.00199(4) 0.01138(4)
O4 0.062(3) 0.0242(16) 0.0390(17) 0.0052(10) 0.0114(17) 0.0169(12)
O7A 0.066(6) 0.065(6) 0.103(6) 0.004(4) -0.009(5) 0.040(5)
N2 0.0302(13) 0.0304(13) 0.0205(13) 0.0063(9) 0.0050(9) 0.0143(10)
C1 0.0416(18) 0.0338(13) 0.044(2) 0.0077(12) 0.0104(18) 0.0088(13)
C2 0.050(4) 0.0354(15) 0.0405(17) 0.0094(11) 0.0092(16) 0.014(2)
C3 0.042(2) 0.0363(16) 0.0244(11) 0.0054(10) 0.0060(13) 0.0220(16)
C4 0.0380(16) 0.035(2) 0.0228(10) 0.0062(11) 0.0082(10) 0.0203(14)
C5 0.0328(14) 0.037(2) 0.0250(14) 0.0034(14) 0.0021(8) 0.0180(12)
C6 0.0346(16) 0.0354(19) 0.0214(7) -0.0018(7) 0.0016(8) 0.0142(17)
C7A 0.066(6) 0.065(6) 0.103(6) 0.004(4) -0.009(5) 0.040(5)
O4A 0.054(4) 0.026(3) 0.051(3) 0.0068(14) 0.021(3) 0.0186(16)
O7 0.066(6) 0.065(6) 0.103(6) 0.004(4) -0.009(5) 0.040(5)
N2A 0.0314(18) 0.036(2) 0.028(2) 0.0097(14) 0.0094(14) 0.0211(16)
C1A 0.046(3) 0.036(2) 0.047(4) 0.0094(16) 0.015(3) 0.0184(16)
C2A 0.055(5) 0.037(3) 0.054(3) 0.0119(18) 0.023(3) 0.021(3)
C3A 0.040(3) 0.041(2) 0.043(4) 0.0103(11) 0.016(2) 0.027(2)
C4A 0.049(4) 0.040(2) 0.0244(8) 0.0068(9) 0.0118(12) 0.025(2)
C5A 0.037(2) 0.059(5) 0.038(3) 0.009(3) 0.0033(12) 0.028(2)
C6A 0.0358(19) 0.049(5) 0.0222(7) -0.0041(10) 0.0004(8) 0.026(3)
C7 0.066(6) 0.065(6) 0.103(6) 0.004(4) -0.009(5) 0.040(5)

loop_
_atom_type_symbol
_atom_type_description
_atom_type_scat_dispersion_real
_atom_type_scat_dispersion_imag
_atom_type_scat_source
C C 0.0033 0.0016 'International Tables Vol C Tables 4.2.6.8 and 6.1.1.4'
Er Er -0.2586 4.9576 'International Tables Vol C Tables 4.2.6.8 and 6.1.1.4'
N N 0.0061 0.0033 'International Tables Vol C Tables 4.2.6.8 and 6.1.1.4'
O O 0.0106 0.0060 'International Tables Vol C Tables 4.2.6.8 and 6.1.1.4'
Yb Yb -0.3850 5.5486 'International Tables Vol C Tables 4.2.6.8 and 6.1.1.4'
H H 0.0000 0.0000 'International Tables Vol C Tables 4.2.6.8 and 6.1.1.4'

loop_
_geom_angle_atom_site_label_1
_geom_angle_atom_site_label_2
_geom_angle_atom_site_label_3
_geom_angle
_geom_angle_site_symmetry_1
_geom_angle_site_symmetry_3
_geom_angle_publ_flag
C7A C9 O9 117(3) . . ?
N1 O1 Er1 96.9(2) . . ?
N1 O2 Er1 96.9(2) . . ?
C4 O5 Yb1 128.1(3) . 11 ?
C4A O5 Yb1 132.0(4) . 11 ?
C4 O5 Er1 117.8(3) . . ?
C4A O5 Er1 118.9(4) . . ?
Yb1 O5 Er1 108.72(8) 11 . ?
C6 O6 Yb1 125.7(4) . 12 ?
C6A O6 Yb1 134.8(6) . 12 ?
C6 O6 Er1 121.6(3) . . ?
C6A O6 Er1 109.1(6) . . ?
Yb1 O6 Er1 111.36(9) 12 . ?
O3 N1 O2 123.2(4) . . ?
O3 N1 O1 121.3(4) . . ?
O2 N1 O1 115.5(3) . . ?
O3 N1 Er1 175.6(4) . . ?
O2 N1 Er1 58.0(2) . . ?
O1 N1 Er1 57.7(2) . . ?
O6 Er1 O6 104.58(14) 11 . ?
O6 Er1 O5 87.62(9) 11 12 ?
O6 Er1 O5 69.91(8) . 12 ?
O6 Er1 O5 69.80(9) 11 . ?
O6 Er1 O5 96.69(9) . . ?
O5 Er1 O5 150.34(12) 12 . ?
O6 Er1 O4 158.55(7) 11 . ?
O6 Er1 O4 90.49(7) . . ?
O5 Er1 O4 83.28(7) 12 . ?
O5 Er1 O4 124.28(6) . . ?
O6 Er1 O4A 148.58(6) 11 . ?
O6 Er1 O4A 92.54(7) . . ?
O5 Er1 O4A 73.59(7) 12 . ?
O5 Er1 O4A 134.92(6) . . ?
O6 Er1 N2A 141.5(2) 11 . ?
O6 Er1 N2A 77.1(2) . . ?
O5 Er1 N2A 126.89(18) 12 . ?
O5 Er1 N2A 71.85(19) . . ?
O4A Er1 N2A 67.5(2) . . ?
O6 Er1 O1 82.18(11) 11 . ?
O6 Er1 O1 147.76(10) . . ?
O5 Er1 O1 79.07(10) 12 . ?
O5 Er1 O1 114.98(11) . . ?
O4 Er1 O1 77.05(9) . . ?
O4A Er1 O1 69.85(9) . . ?
N2A Er1 O1 117.2(3) . . ?
O6 Er1 O2 98.89(11) 11 . ?
O6 Er1 O2 151.92(10) . . ?
O5 Er1 O2 126.93(10) 12 . ?
O5 Er1 O2 77.04(11) . . ?
O4 Er1 O2 71.81(9) . . ?
O4A Er1 O2 74.44(9) . . ?
N2A Er1 O2 74.9(2) . . ?
O1 Er1 O2 50.40(10) . . ?
O6 Er1 N2 134.74(13) 11 . ?
O6 Er1 N2 67.80(13) . . ?
O5 Er1 N2 125.81(12) 12 . ?
O5 Er1 N2 67.18(12) . . ?
O4 Er1 N2 65.02(11) . . ?
O1 Er1 N2 128.91(14) . . ?
O2 Er1 N2 84.76(14) . . ?
O6 Er1 N1 91.81(10) 11 . ?
O6 Er1 N1 161.52(11) . . ?
O5 Er1 N1 102.90(10) 12 . ?
O5 Er1 N1 96.98(10) . . ?
O4 Er1 N1 71.51(8) . . ?
O4A Er1 N1 68.98(8) . . ?
N2A Er1 N1 95.5(2) . . ?
O1 Er1 N1 25.38(11) . . ?
O2 Er1 N1 25.09(11) . . ?
N2 Er1 N1 106.54(14) . . ?
O6 Er1 Yb1 99.49(7) 11 12 ?
O6 Er1 Yb1 34.25(6) . 12 ?
O5 Er1 Yb1 35.76(6) 12 12 ?
O5 Er1 Yb1 127.44(7) . 12 ?
O4 Er1 Yb1 84.304(8) . 12 ?
O4A Er1 Yb1 79.952(10) . 12 ?
N2A Er1 Yb1 101.38(18) . 12 ?
O1 Er1 Yb1 114.00(8) . 12 ?
O2 Er1 Yb1 153.54(9) . 12 ?
N2 Er1 Yb1 95.56(11) . 12 ?
N1 Er1 Yb1 135.42(8) . 12 ?
C2 O4 Er1 127.5(2) . . ?
C5 N2 C1 112.5(5) . . ?
C5 N2 C3 109.9(5) . . ?
C1 N2 C3 110.2(5) . . ?
C5 N2 Er1 107.1(3) . . ?
C1 N2 Er1 108.3(4) . . ?
C3 N2 Er1 108.8(3) . . ?
N2 C1 C2 112.3(5) . . ?
O4 C2 C1 107.6(5) . . ?
N2 C3 C4 111.2(4) . . ?
O5 C4 C3 106.3(4) . . ?
N2 C5 C6 110.4(5) . . ?
O6 C6 C5 105.5(5) . . ?
C9 C7A O7A 135(3) . . ?
C2A O4A Er1 118.5(4) . . ?
C5A N2A C3A 111.5(10) . . ?
C5A N2A C1A 109.0(9) . . ?
C3A N2A C1A 109.6(8) . . ?
C5A N2A Er1 106.0(6) . . ?
C3A N2A Er1 106.9(6) . . ?
C1A N2A Er1 113.9(7) . . ?
N2A C1A C2A 108.9(9) . . ?
O4A C2A C1A 107.4(9) . . ?
N2A C3A C4A 111.4(8) . . ?
O5 C4A C3A 109.0(8) . . ?
N2A C5A C6A 115.4(9) . . ?
O6 C6A C5A 114.8(9) . . ?

loop_
_geom_bond_atom_site_label_1
_geom_bond_atom_site_label_2
_geom_bond_distance
_geom_bond_site_symmetry_2
_geom_bond_publ_flag
C9 C7A 1.40(4) . ?
C9 O9 1.506(18) . ?
O1 N1 1.264(5) . ?
O1 Er1 2.493(3) . ?
O2 N1 1.250(5) . ?
O2 Er1 2.502(3) . ?
O3 N1 1.213(6) . ?
O5 C4 1.405(5) . ?
O5 C4A 1.438(8) . ?
O5 Yb1 2.251(2) 11 ?
O5 Er1 2.264(2) . ?
O6 C6 1.398(6) . ?
O6 C6A 1.440(9) . ?
O6 Yb1 2.217(2) 12 ?
O6 Er1 2.225(3) . ?
O8 C8 1.495(16) . ?
N1 Er1 2.928(4) . ?
Er1 O4 2.37671(15) . ?
Er1 O4A 2.43358(16) . ?
Er1 N2A 2.473(8) . ?
Er1 N2 2.629(4) . ?
O4 C2 1.421(4) . ?
O7A C7A 1.462(19) . ?
N2 C5 1.458(7) . ?
N2 C1 1.467(7) . ?
N2 C3 1.481(7) . ?
C1 C2 1.518(9) . ?
C3 C4 1.507(7) . ?
C5 C6 1.522(8) . ?
O4A C2A 1.447(6) . ?
O7 C7 1.442(16) . ?
N2A C5A 1.449(11) . ?
N2A C3A 1.464(10) . ?
N2A C1A 1.470(11) . ?
C1A C2A 1.514(12) . ?
C3A C4A 1.507(12) . ?
C5A C6A 1.528(12) . ?

loop_
_geom_hbond_atom_site_label_D
_geom_hbond_atom_site_label_H
_geom_hbond_atom_site_label_A
_geom_hbond_distance_DH
_geom_hbond_distance_HA
_geom_hbond_distance_DA
_geom_hbond_angle_DHA
_geom_hbond_site_symmetry_A
_geom_hbond_publ_flag
C8 H8A O7A 0.98 2.06 2.99(2) 160.0 3_565 yes
C8 H8A O7 0.98 2.09 3.000(17) 154.4 3_565 yes
C8 H8B O7A 0.98 2.06 2.99(2) 160.0 2_665 yes
C8 H8B O7 0.98 2.09 3.000(17) 154.4 2_665 yes
C8 H8C O7A 0.98 2.06 2.99(2) 160.0 . yes
C8 H8C O7 0.98 2.09 3.000(17) 154.4 . yes
O4 H4BA O7A 0.9500(0) 1.702(19) 2.647(19) 173.0(8) 2_665 yes
O7A H7CA O3 0.84 2.28 3.02(3) 147.1 12 yes
C2 H2A O3 0.99 2.63 3.607(8) 167.3 10_665 yes
C4 H4A O1 0.99 2.27 2.995(7) 128.7 11 yes
C4 H4AB O2 0.99 2.44 3.093(7) 122.7 . yes
C6 H6A O5 0.99 2.59 3.244(8) 123.9 2 yes
O4A H4BB O7 0.9500(0) 1.546(12) 2.426(11) 152.1(5) 2_665 yes
C2A H2AC N1 0.99 2.62 3.426(13) 139.1 12 yes
C3A H3AA O2 0.99 2.51 3.088(13) 116.7 . yes
C4A H4AC O1 0.99 2.46 3.119(11) 123.5 11 yes
C7 H7A O9 0.98 2.17 2.77(2) 118.0 . yes
C7 H7B O2 0.98 2.68 3.65(3) 170.9 12 yes

loop_
_geom_torsion_atom_site_label_1
_geom_torsion_atom_site_label_2
_geom_torsion_atom_site_label_3
_geom_torsion_atom_site_label_4
_geom_torsion
_geom_torsion_site_symmetry_1
_geom_torsion_site_symmetry_2
_geom_torsion_site_symmetry_3
_geom_torsion_site_symmetry_4
_geom_torsion_publ_flag
Er1 O2 N1 O3 -175.0(5) . . . . ?
Er1 O2 N1 O1 5.0(4) . . . . ?
Er1 O1 N1 O3 175.0(5) . . . . ?
Er1 O1 N1 O2 -5.0(4) . . . . ?
C5 N2 C1 C2 69.9(7) . . . . ?
C3 N2 C1 C2 -167.2(5) . . . . ?
Er1 N2 C1 C2 -48.3(7) . . . . ?
Er1 O4 C2 C1 -16.5(7) . . . . ?
N2 C1 C2 O4 43.3(8) . . . . ?
C5 N2 C3 C4 -141.8(5) . . . . ?
C1 N2 C3 C4 93.7(6) . . . . ?
Er1 N2 C3 C4 -24.9(5) . . . . ?
Yb1 O5 C4 C3 148.1(3) 11 . . . ?
Er1 O5 C4 C3 -60.9(5) . . . . ?
N2 C3 C4 O5 53.0(6) . . . . ?
C1 N2 C5 C6 -154.8(5) . . . . ?
C3 N2 C5 C6 82.1(5) . . . . ?
Er1 N2 C5 C6 -35.9(5) . . . . ?
Yb1 O6 C6 C5 112.1(5) 12 . . . ?
Er1 O6 C6 C5 -53.8(6) . . . . ?
N2 C5 C6 O6 56.6(7) . . . . ?
O9 C9 C7A O7A -56(7) . . . . ?
C5A N2A C1A C2A 72.8(12) . . . . ?
C3A N2A C1A C2A -164.9(9) . . . . ?
Er1 N2A C1A C2A -45.3(11) . . . . ?
Er1 O4A C2A C1A -38.9(10) . . . . ?
N2A C1A C2A O4A 53.5(12) . . . . ?
C5A N2A C3A C4A -70.3(12) . . . . ?
C1A N2A C3A C4A 168.9(10) . . . . ?
Er1 N2A C3A C4A 45.0(11) . . . . ?
Yb1 O5 C4A C3A -155.3(6) 11 . . . ?
Er1 O5 C4A C3A 33.2(11) . . . . ?
N2A C3A C4A O5 -52.7(13) . . . . ?
C3A N2A C5A C6A 96.5(12) . . . . ?
C1A N2A C5A C6A -142.4(11) . . . . ?
Er1 N2A C5A C6A -19.4(12) . . . . ?
Yb1 O6 C6A C5A 106.6(10) 12 . . . ?
Er1 O6 C6A C5A -46.0(13) . . . . ?
N2A C5A C6A O6 45.7(16) . . . . ?
